data_7132397
loop_
_publ_author_name
'Gridneva, Tatiana'
'Karimata, Ayumu'
'Bansal, Richa'
'Fayzullin, Robert R.'
'Vasylevskyi, Serhii'
'Bruhacs, Andrew'
'Khusnutdinova, Julia R.'

_publ_section_title
;
 Deep-red photoluminescent mechanoresponsive polymers with dynamic
 Cu<sup>I</sup>-arylamide mechanophores.
;
_journal_issue 2
_journal_name_full 'Chemical communications (Cambridge, England)'
_journal_page_first 212
_journal_page_last 215
_journal_paper_doi 10.1039/d3cc04643e
_journal_volume 60
_journal_year 2023
_chemical_formula_moiety 'C42 H44 Cu N5'
_chemical_formula_sum 'C42 H44 Cu N5'
_chemical_formula_weight 682.36
_space_group_crystal_system monoclinic
_space_group_IT_number 14
_space_group_name_Hall '-P 2yn'
_space_group_name_H-M_alt 'P 1 21/n 1'
_atom_sites_solution_hydrogens geom
_atom_sites_solution_primary dual
_audit_creation_date 2022-12-26
_audit_creation_method
;
Olex2 1.5
(compiled 2022.04.07 svn.rca3783a0 for OlexSys, GUI svn.r6498)
;
_audit_update_record
;
2023-09-14 deposited with the CCDC.	2023-11-24 downloaded from the CCDC.
;
_cell_angle_alpha 90
_cell_angle_beta 114.7214(12)
_cell_angle_gamma 90
_cell_formula_units_Z 4
_cell_length_a 15.29636(14)
_cell_length_b 13.67332(10)
_cell_length_c 17.78811(18)
_cell_measurement_reflns_used 13061
_cell_measurement_temperature 100
_cell_measurement_theta_max 79.2330
_cell_measurement_theta_min 4.2340
_cell_volume 3379.45(6)
_computing_cell_refinement 'CrysAlisPro 1.171.42.58a (Rigaku OD, 2022)'
_computing_data_collection 'CrysAlisPro 1.171.42.58a (Rigaku OD, 2022)'
_computing_data_reduction 'CrysAlisPro 1.171.42.58a (Rigaku OD, 2022)'
_computing_molecular_graphics 'Olex2 1.5 (Dolomanov et al., 2009)'
_computing_publication_material 'Olex2 1.5 (Dolomanov et al., 2009)'
_computing_structure_refinement 'SHELXL 2016/6 (Sheldrick, 2015)'
_computing_structure_solution 'SHELXT  (Sheldrick, 2015)'
_diffrn_ambient_temperature 100
_diffrn_detector 'Hybrid Pixel Array Detector'
_diffrn_detector_area_resol_mean 5.8140
_diffrn_measured_fraction_theta_full 0.990
_diffrn_measured_fraction_theta_max 0.950
_diffrn_measurement_details
;
List of Runs (angles in degrees, time in seconds):

  # Type    Start    End  Width  t~exp~   \w     \q     \k     \f   Frames
#--------------------------------------------------------------------------
  1  \w    -40.00 -14.00   0.50    1.23    --   49.60 -82.00 150.00   52
  2  \w     29.00  78.00   0.50    1.23    --   49.60  57.00  30.00   98
  3  \w    -29.00  73.00   0.50    1.23    --   49.60 -38.00 150.00  204
  4  \w    -10.00  28.00   0.50    1.23    --   49.60 -82.00 150.00   76
  5  \w     43.00  80.00   0.50    1.23    --   49.60 -82.00 150.00   74
  6  \w    -39.00  61.00   0.50    1.23    --   49.60 -77.00  90.00  200
  7  \w     83.00 138.00   0.50    4.93    --  110.20  61.00-150.00  110
  8  \w     99.00 146.00   0.50    4.93    --  110.20 -82.00-120.00   94
  9  \w    105.00 131.00   0.50    4.93    --  110.20 -61.00-120.00   52
 10  \w     88.00 127.00   0.50    4.93    --  110.20  82.00   0.00   78
 11  \w     46.00  83.00   0.50    4.93    --  110.20 -82.00-120.00   74
 12  \w     26.00 135.00   0.50    4.93    --  110.20 -45.00  60.00  218
 13  \w     36.00  62.00   0.50    4.93    --  110.20 -77.00 -30.00   52
 14  \w     87.00 127.00   0.50    4.93    --  110.20 -77.00 -30.00   80
 15  \w    117.00 196.00   0.50    4.93    --  110.20  30.00-150.00  158
 16  \w     47.00 141.00   0.50    4.93    --  110.20 -82.00-150.00  188
 17  \w     25.00  62.50   0.50    4.93    --  110.20 -30.00  60.00   75
;
_diffrn_measurement_device 'four-circle diffractometer'
_diffrn_measurement_device_type 'XtaLAB AFC12 (RINC): Kappa dual home/near'
_diffrn_measurement_method '\w scans'
_diffrn_orient_matrix_type 'CrysAlisPro convention (1999,Acta A55,543-557)'
_diffrn_orient_matrix_UB_11 -0.0836345000
_diffrn_orient_matrix_UB_12 -0.0163411000
_diffrn_orient_matrix_UB_13 0.0253441000
_diffrn_orient_matrix_UB_21 -0.0727031000
_diffrn_orient_matrix_UB_22 0.0143635000
_diffrn_orient_matrix_UB_23 -0.0905952000
_diffrn_orient_matrix_UB_31 0.0029511000
_diffrn_orient_matrix_UB_32 -0.1105800000
_diffrn_orient_matrix_UB_33 -0.0154893000
_diffrn_radiation_monochromator mirror
_diffrn_radiation_probe x-ray
_diffrn_radiation_type 'Cu K\a'
_diffrn_radiation_wavelength 1.54184
_diffrn_reflns_av_R_equivalents 0.0280
_diffrn_reflns_av_unetI/netI 0.0306
_diffrn_reflns_Laue_measured_fraction_full 0.990
_diffrn_reflns_Laue_measured_fraction_max 0.950
_diffrn_reflns_limit_h_max 18
_diffrn_reflns_limit_h_min -19
_diffrn_reflns_limit_k_max 14
_diffrn_reflns_limit_k_min -17
_diffrn_reflns_limit_l_max 20
_diffrn_reflns_limit_l_min -21
_diffrn_reflns_number 21482
_diffrn_reflns_point_group_measured_fraction_full 0.990
_diffrn_reflns_point_group_measured_fraction_max 0.950
_diffrn_reflns_theta_full 67.684
_diffrn_reflns_theta_max 79.947
_diffrn_reflns_theta_min 3.213
_diffrn_source 'micro-focus sealed X-ray tube'
_diffrn_source_type 'Rigaku (Cu) X-ray Source'
_exptl_absorpt_coefficient_mu 1.200
_exptl_absorpt_correction_T_max 1.00000
_exptl_absorpt_correction_T_min 0.76005
_exptl_absorpt_correction_type multi-scan
_exptl_absorpt_process_details
;
CrysAlisPro 1.171.42.58a (Rigaku Oxford Diffraction, 2022)
Empirical absorption correction using spherical harmonics,
implemented in SCALE3 ABSPACK scaling algorithm.
;
_exptl_crystal_colour yellow
_exptl_crystal_colour_primary yellow
_exptl_crystal_density_diffrn 1.341
_exptl_crystal_description needle
_exptl_crystal_F_000 1440
_exptl_crystal_size_max 0.295
_exptl_crystal_size_mid 0.06
_exptl_crystal_size_min 0.044
_refine_diff_density_max 0.322
_refine_diff_density_min -0.477
_refine_diff_density_rms 0.051
_refine_ls_extinction_method none
_refine_ls_goodness_of_fit_ref 1.060
_refine_ls_hydrogen_treatment constr
_refine_ls_matrix_type full
_refine_ls_number_parameters 439
_refine_ls_number_reflns 7010
_refine_ls_number_restraints 0
_refine_ls_restrained_S_all 1.060
_refine_ls_R_factor_all 0.0349
_refine_ls_R_factor_gt 0.0321
_refine_ls_shift/su_max 0.002
_refine_ls_shift/su_mean 0.000
_refine_ls_structure_factor_coef Fsqd
_refine_ls_weighting_details 'w=1/[\s^2^(Fo^2^)+(0.0393P)^2^+1.8006P] where P=(Fo^2^+2Fc^2^)/3'
_refine_ls_weighting_scheme calc
_refine_ls_wR_factor_gt 0.0861
_refine_ls_wR_factor_ref 0.0880
_reflns_Friedel_coverage 0.000
_reflns_number_gt 6411
_reflns_number_total 7010
_reflns_threshold_expression 'I > 2\s(I)'
_cod_data_source_file d3cc04643e5.cif
_cod_data_source_block rjk1465_auto
_cod_depositor_comments 'Adding full bibliography for 7132392--7132402.cif.'
_cod_database_code 7132397
_shelx_shelxl_version_number 2016/6
_chemical_oxdiff_formula C42H44Cu1N5
_shelx_space_group_comment
;
The symmetry employed for this shelxl refinement is uniquely defined
by the following loop, which should always be used as a source of
symmetry information in preference to the above space-group names.
They are only intended as comments.
;
_shelx_estimated_absorpt_t_max 0.949
_shelx_estimated_absorpt_t_min 0.718
_olex2_refinement_description
;
1. Fixed Uiso
 At 1.2 times of:
  All C(H) groups, All C(H,H) groups
 At 1.5 times of:
  All C(H,H,H) groups
2.a Secondary CH2 refined with riding coordinates:
 C25(H25A,H25B), C31(H31A,H31B), C36(H36A,H36B), C42(H42A,H42B)
2.b Aromatic/amide H refined with riding coordinates:
 C2(H2), C3(H3), C5(H5), C6(H6), C7(H7), C8(H8), C13(H13), C14(H14), C15(H15),
 C16(H16), C18(H18), C19(H19), C27(H27), C28(H28), C29(H29), C38(H38), C39(H39),
  C40(H40)
2.c Idealised Me refined as rotating group:
 C21(H21A,H21B,H21C), C23(H23A,H23B,H23C), C24(H24A,H24B,H24C), C33(H33A,H33B,
 H33C), C34(H34A,H34B,H34C), C35(H35A,H35B,H35C)
;
_olex2_submission_special_instructions 'No special instructions were received'
_oxdiff_exptl_absorpt_empirical_details
;
Empirical correction (ABSPACK) includes:
- Absorption correction using spherical harmonics
- Frame scaling
;
_oxdiff_exptl_absorpt_empirical_full_max 1.440
_oxdiff_exptl_absorpt_empirical_full_min 0.546

loop_
_space_group_symop_operation_xyz
'x, y, z'
'-x+1/2, y+1/2, -z+1/2'
'-x, -y, -z'
'x-1/2, -y-1/2, z-1/2'

loop_
_atom_site_label
_atom_site_type_symbol
_atom_site_fract_x
_atom_site_fract_y
_atom_site_fract_z
_atom_site_U_iso_or_equiv
_atom_site_adp_type
_atom_site_occupancy
_atom_site_site_symmetry_order
_atom_site_calc_flag
_atom_site_refinement_flags_posn
_atom_site_refinement_flags_adp
_atom_site_refinement_flags_occupancy
_atom_site_disorder_assembly
_atom_site_disorder_group
Cu1 Cu 0.75761(2) 0.47405(2) 0.64972(2) 0.01660(7) Uani 1 1 d . . . . .
N1 N 0.72782(8) 0.43294(8) 0.73966(7) 0.0166(2) Uani 1 1 d . . . . .
N2 N 0.69570(8) 0.61949(8) 0.58385(7) 0.0158(2) Uani 1 1 d . . . . .
N3 N 0.88300(8) 0.53436(8) 0.64621(7) 0.0159(2) Uani 1 1 d . . . . .
N4 N 0.73211(8) 0.43363(8) 0.53059(7) 0.0157(2) Uani 1 1 d . . . . .
N5 N 0.93026(8) 0.30250(8) 0.61478(7) 0.0168(2) Uani 1 1 d . . . . .
C1 C 0.64735(10) 0.38218(10) 0.73225(8) 0.0155(3) Uani 1 1 d . . . . .
C2 C 0.59515(10) 0.31546(10) 0.66792(8) 0.0188(3) Uani 1 1 d . . . . .
H2 H 0.612727 0.305327 0.623225 0.023 Uiso 1 1 calc R U . . .
C3 C 0.51958(10) 0.26629(11) 0.67126(9) 0.0201(3) Uani 1 1 d . . . . .
H3 H 0.489682 0.215423 0.632609 0.024 Uiso 1 1 calc R U . . .
C4 C 0.48429(10) 0.28982(10) 0.73198(8) 0.0182(3) Uani 1 1 d . . . . .
C5 C 0.39607(11) 0.25022(11) 0.72572(9) 0.0233(3) Uani 1 1 d . . . . .
H5 H 0.364983 0.201086 0.685631 0.028 Uiso 1 1 calc R U . . .
C6 C 0.35468(10) 0.28150(12) 0.77646(10) 0.0252(3) Uani 1 1 d . . . . .
H6 H 0.295795 0.253674 0.771990 0.030 Uiso 1 1 calc R U . . .
C7 C 0.39987(10) 0.35499(12) 0.83516(9) 0.0226(3) Uani 1 1 d . . . . .
H7 H 0.369303 0.379761 0.867982 0.027 Uiso 1 1 calc R U . . .
C8 C 0.48802(10) 0.39133(10) 0.84547(9) 0.0186(3) Uani 1 1 d . . . . .
H8 H 0.518245 0.439614 0.886626 0.022 Uiso 1 1 calc R U . . .
C9 C 0.53480(9) 0.35855(10) 0.79623(8) 0.0158(3) Uani 1 1 d . . . . .
C10 C 0.62529(9) 0.39528(9) 0.80147(8) 0.0151(3) Uani 1 1 d . . . . .
C11 C 0.70454(9) 0.45091(10) 0.85976(8) 0.0152(3) Uani 1 1 d . . . . .
C12 C 0.74017(10) 0.47429(10) 0.94646(9) 0.0168(3) Uani 1 1 d . . . . .
C13 C 0.70011(10) 0.43933(10) 1.00024(9) 0.0182(3) Uani 1 1 d . . . . .
H13 H 0.645108 0.398138 0.978596 0.022 Uiso 1 1 calc R U . . .
C14 C 0.73858(12) 0.46333(11) 1.08275(9) 0.0234(3) Uani 1 1 d . . . . .
H14 H 0.709523 0.439177 1.116934 0.028 Uiso 1 1 calc R U . . .
C15 C 0.82030(14) 0.52312(13) 1.11703(10) 0.0328(4) Uani 1 1 d . . . . .
H15 H 0.845448 0.541346 1.173720 0.039 Uiso 1 1 calc R U . . .
C16 C 0.86354(13) 0.55501(14) 1.06765(10) 0.0328(4) Uani 1 1 d . . . . .
H16 H 0.919839 0.594199 1.091234 0.039 Uiso 1 1 calc R U . . .
C17 C 0.82651(11) 0.53107(11) 0.98263(9) 0.0228(3) Uani 1 1 d . . . . .
C18 C 0.87748(11) 0.55896(12) 0.93413(10) 0.0255(3) Uani 1 1 d . . . . .
H18 H 0.933243 0.598784 0.958454 0.031 Uiso 1 1 calc R U . . .
C19 C 0.84780(11) 0.52972(11) 0.85414(9) 0.0211(3) Uani 1 1 d . . . . .
H19 H 0.883583 0.546888 0.823460 0.025 Uiso 1 1 calc R U . . .
C20 C 0.76280(10) 0.47332(10) 0.81736(9) 0.0163(3) Uani 1 1 d . . . . .
C21 C 0.53921(10) 0.59777(11) 0.59268(9) 0.0222(3) Uani 1 1 d . . . . .
H21A H 0.503126 0.587455 0.533031 0.033 Uiso 1 1 calc R U . . .
H21B H 0.496322 0.625155 0.615590 0.033 Uiso 1 1 calc R U . . .
H21C H 0.565051 0.535168 0.619635 0.033 Uiso 1 1 calc R U . . .
C22 C 0.62227(10) 0.66895(10) 0.60795(9) 0.0174(3) Uani 1 1 d . . . . .
C23 C 0.66893(10) 0.69334(11) 0.70029(9) 0.0207(3) Uani 1 1 d . . . . .
H23A H 0.701781 0.635265 0.731695 0.031 Uiso 1 1 calc R U . . .
H23B H 0.619205 0.714135 0.718066 0.031 Uiso 1 1 calc R U . . .
H23C H 0.715694 0.746253 0.710292 0.031 Uiso 1 1 calc R U . . .
C24 C 0.58277(11) 0.76336(11) 0.55932(9) 0.0222(3) Uani 1 1 d . . . . .
H24A H 0.636253 0.807403 0.566581 0.033 Uiso 1 1 calc R U . . .
H24B H 0.539560 0.795227 0.579784 0.033 Uiso 1 1 calc R U . . .
H24C H 0.547195 0.747887 0.500468 0.033 Uiso 1 1 calc R U . . .
C25 C 0.78355(10) 0.67962(10) 0.60595(10) 0.0201(3) Uani 1 1 d . . . . .
H25A H 0.801222 0.708761 0.661346 0.024 Uiso 1 1 calc R U . . .
H25B H 0.769694 0.733778 0.565645 0.024 Uiso 1 1 calc R U . . .
C26 C 0.86736(10) 0.62119(10) 0.60674(8) 0.0171(3) Uani 1 1 d . . . . .
C27 C 0.92547(11) 0.65515(11) 0.57001(9) 0.0215(3) Uani 1 1 d . . . . .
H27 H 0.912509 0.716256 0.542031 0.026 Uiso 1 1 calc R U . . .
C28 C 1.00278(11) 0.59869(11) 0.57469(10) 0.0256(3) Uani 1 1 d . . . . .
H28 H 1.044683 0.621239 0.551286 0.031 Uiso 1 1 calc R U . . .
C29 C 1.01794(11) 0.50893(11) 0.61401(10) 0.0233(3) Uani 1 1 d . . . . .
H29 H 1.070580 0.469029 0.618085 0.028 Uiso 1 1 calc R U . . .
C30 C 0.95513(10) 0.47773(10) 0.64757(9) 0.0170(3) Uani 1 1 d . . . . .
C31 C 0.96107(10) 0.37539(10) 0.68209(9) 0.0180(3) Uani 1 1 d . . . . .
H31A H 1.028075 0.361555 0.721857 0.022 Uiso 1 1 calc R U . . .
H31B H 0.919363 0.370734 0.712074 0.022 Uiso 1 1 calc R U . . .
C32 C 0.99366(10) 0.21457(10) 0.63024(9) 0.0184(3) Uani 1 1 d . . . . .
C33 C 1.09707(11) 0.24881(12) 0.65223(10) 0.0260(3) Uani 1 1 d . . . . .
H33A H 1.097449 0.293712 0.609427 0.039 Uiso 1 1 calc R U . . .
H33B H 1.137669 0.192068 0.655553 0.039 Uiso 1 1 calc R U . . .
H33C H 1.122103 0.282508 0.705751 0.039 Uiso 1 1 calc R U . . .
C34 C 0.96249(11) 0.15636(11) 0.54973(9) 0.0214(3) Uani 1 1 d . . . . .
H34A H 0.898956 0.127516 0.535839 0.032 Uiso 1 1 calc R U . . .
H34B H 1.009260 0.104233 0.556794 0.032 Uiso 1 1 calc R U . . .
H34C H 0.959303 0.200059 0.504982 0.032 Uiso 1 1 calc R U . . .
C35 C 0.99210(12) 0.14944(11) 0.69940(9) 0.0244(3) Uani 1 1 d . . . . .
H35A H 1.013564 0.187181 0.750854 0.037 Uiso 1 1 calc R U . . .
H35B H 1.035263 0.093626 0.707323 0.037 Uiso 1 1 calc R U . . .
H35C H 0.926463 0.125716 0.684418 0.037 Uiso 1 1 calc R U . . .
C36 C 0.82576(10) 0.28300(10) 0.58239(9) 0.0180(3) Uani 1 1 d . . . . .
H36A H 0.804279 0.290852 0.627389 0.022 Uiso 1 1 calc R U . . .
H36B H 0.812448 0.214822 0.562012 0.022 Uiso 1 1 calc R U . . .
C37 C 0.77061(9) 0.35299(10) 0.51251(9) 0.0170(3) Uani 1 1 d . . . . .
C38 C 0.76595(11) 0.33773(11) 0.43345(9) 0.0229(3) Uani 1 1 d . . . . .
H38 H 0.790153 0.278978 0.420810 0.028 Uiso 1 1 calc R U . . .
C39 C 0.72570(11) 0.40901(12) 0.37350(9) 0.0253(3) Uani 1 1 d . . . . .
H39 H 0.721565 0.399500 0.319213 0.030 Uiso 1 1 calc R U . . .
C40 C 0.69152(11) 0.49434(12) 0.39358(9) 0.0216(3) Uani 1 1 d . . . . .
H40 H 0.665800 0.545228 0.354026 0.026 Uiso 1 1 calc R U . . .
C41 C 0.69563(10) 0.50401(10) 0.47293(9) 0.0172(3) Uani 1 1 d . . . . .
C42 C 0.65507(11) 0.59542(11) 0.49462(9) 0.0199(3) Uani 1 1 d . . . . .
H42A H 0.666434 0.651418 0.464568 0.024 Uiso 1 1 calc R U . . .
H42B H 0.584571 0.587443 0.474524 0.024 Uiso 1 1 calc R U . . .

loop_
_atom_site_aniso_label
_atom_site_aniso_U_11
_atom_site_aniso_U_22
_atom_site_aniso_U_33
_atom_site_aniso_U_23
_atom_site_aniso_U_13
_atom_site_aniso_U_12
Cu1 0.02134(12) 0.01582(12) 0.01672(12) 0.00106(7) 0.01199(9) 0.00035(7)
N1 0.0193(5) 0.0150(5) 0.0167(5) 0.0003(4) 0.0089(5) -0.0012(4)
N2 0.0195(5) 0.0134(5) 0.0166(5) -0.0020(4) 0.0096(4) 0.0006(4)
N3 0.0188(5) 0.0140(5) 0.0167(5) -0.0029(4) 0.0092(5) -0.0028(4)
N4 0.0167(5) 0.0149(5) 0.0165(5) -0.0024(4) 0.0081(4) -0.0015(4)
N5 0.0173(5) 0.0137(5) 0.0192(6) -0.0017(4) 0.0073(5) 0.0008(4)
C1 0.0184(6) 0.0128(6) 0.0162(6) 0.0022(5) 0.0081(5) 0.0003(5)
C2 0.0244(7) 0.0183(7) 0.0142(6) -0.0001(5) 0.0085(5) 0.0002(5)
C3 0.0239(7) 0.0185(7) 0.0154(6) -0.0014(5) 0.0057(5) -0.0031(5)
C4 0.0195(6) 0.0172(6) 0.0162(6) 0.0032(5) 0.0058(5) -0.0011(5)
C5 0.0221(7) 0.0244(7) 0.0194(7) 0.0020(6) 0.0048(6) -0.0062(6)
C6 0.0175(6) 0.0323(8) 0.0245(7) 0.0056(6) 0.0075(6) -0.0050(6)
C7 0.0199(7) 0.0287(8) 0.0214(7) 0.0061(6) 0.0106(6) 0.0034(6)
C8 0.0199(6) 0.0186(7) 0.0179(6) 0.0026(5) 0.0086(5) 0.0018(5)
C9 0.0178(6) 0.0136(6) 0.0155(6) 0.0037(5) 0.0064(5) 0.0009(5)
C10 0.0187(6) 0.0123(6) 0.0150(6) 0.0015(5) 0.0079(5) 0.0009(5)
C11 0.0177(6) 0.0116(6) 0.0175(6) 0.0021(5) 0.0084(5) 0.0008(5)
C12 0.0209(6) 0.0130(6) 0.0170(7) -0.0005(5) 0.0085(5) -0.0004(5)
C13 0.0215(6) 0.0153(6) 0.0189(7) 0.0004(5) 0.0095(5) -0.0010(5)
C14 0.0313(8) 0.0227(7) 0.0187(7) -0.0005(6) 0.0129(6) -0.0054(6)
C15 0.0423(9) 0.0391(10) 0.0166(7) -0.0080(7) 0.0119(7) -0.0174(8)
C16 0.0368(9) 0.0382(9) 0.0220(8) -0.0068(7) 0.0110(7) -0.0208(7)
C17 0.0277(7) 0.0225(7) 0.0186(7) -0.0009(6) 0.0099(6) -0.0072(6)
C18 0.0258(7) 0.0277(8) 0.0230(7) -0.0024(6) 0.0100(6) -0.0117(6)
C19 0.0225(7) 0.0220(7) 0.0214(7) 0.0025(6) 0.0118(6) -0.0042(5)
C20 0.0199(6) 0.0143(6) 0.0155(6) 0.0020(5) 0.0081(5) 0.0003(5)
C21 0.0213(7) 0.0216(7) 0.0260(7) -0.0044(6) 0.0123(6) -0.0007(5)
C22 0.0206(6) 0.0157(6) 0.0177(6) -0.0019(5) 0.0097(5) 0.0018(5)
C23 0.0245(7) 0.0223(7) 0.0172(6) -0.0029(5) 0.0107(6) 0.0014(5)
C24 0.0273(7) 0.0186(7) 0.0215(7) 0.0001(6) 0.0109(6) 0.0065(6)
C25 0.0240(7) 0.0122(6) 0.0280(7) -0.0004(5) 0.0146(6) -0.0008(5)
C26 0.0208(6) 0.0140(6) 0.0183(6) -0.0029(5) 0.0098(5) -0.0031(5)
C27 0.0293(7) 0.0151(6) 0.0254(7) -0.0020(5) 0.0168(6) -0.0043(5)
C28 0.0299(8) 0.0205(7) 0.0360(8) -0.0044(6) 0.0234(7) -0.0067(6)
C29 0.0217(7) 0.0191(7) 0.0338(8) -0.0049(6) 0.0163(6) -0.0013(5)
C30 0.0168(6) 0.0160(7) 0.0175(6) -0.0039(5) 0.0067(5) -0.0030(5)
C31 0.0193(6) 0.0162(6) 0.0185(6) -0.0017(5) 0.0078(5) -0.0002(5)
C32 0.0204(6) 0.0151(6) 0.0206(7) 0.0004(5) 0.0096(5) 0.0029(5)
C33 0.0204(7) 0.0241(7) 0.0342(8) -0.0047(6) 0.0122(6) 0.0021(6)
C34 0.0267(7) 0.0183(7) 0.0222(7) -0.0010(6) 0.0130(6) 0.0020(5)
C35 0.0332(8) 0.0191(7) 0.0220(7) 0.0020(6) 0.0125(6) 0.0051(6)
C36 0.0180(6) 0.0145(6) 0.0219(7) -0.0018(5) 0.0086(5) -0.0010(5)
C37 0.0162(6) 0.0157(6) 0.0193(6) -0.0034(5) 0.0075(5) -0.0014(5)
C38 0.0236(7) 0.0232(7) 0.0207(7) -0.0062(6) 0.0080(6) 0.0047(6)
C39 0.0282(7) 0.0320(8) 0.0148(6) -0.0050(6) 0.0080(6) 0.0051(6)
C40 0.0242(7) 0.0241(7) 0.0159(7) 0.0001(6) 0.0079(6) 0.0034(6)
C41 0.0181(6) 0.0177(6) 0.0159(6) -0.0009(5) 0.0072(5) 0.0002(5)
C42 0.0273(7) 0.0183(7) 0.0154(6) 0.0010(5) 0.0103(6) 0.0056(5)

loop_
_atom_type_symbol
_atom_type_description
_atom_type_scat_dispersion_real
_atom_type_scat_dispersion_imag
_atom_type_scat_source
C C 0.0181 0.0091 'International Tables Vol C Tables 4.2.6.8 and 6.1.1.4'
H H 0.0000 0.0000 'International Tables Vol C Tables 4.2.6.8 and 6.1.1.4'
Cu Cu -1.9646 0.5888 'International Tables Vol C Tables 4.2.6.8 and 6.1.1.4'
N N 0.0311 0.0180 'International Tables Vol C Tables 4.2.6.8 and 6.1.1.4'

loop_
_geom_angle_atom_site_label_1
_geom_angle_atom_site_label_2
_geom_angle_atom_site_label_3
_geom_angle
_geom_angle_site_symmetry_1
_geom_angle_site_symmetry_3
_geom_angle_publ_flag
N1 Cu1 N2 119.10(5) . . ?
N1 Cu1 N3 132.31(5) . . ?
N1 Cu1 N4 140.17(5) . . ?
N3 Cu1 N2 80.39(4) . . ?
N4 Cu1 N2 81.24(4) . . ?
N4 Cu1 N3 81.85(4) . . ?
C1 N1 Cu1 125.74(9) . . ?
C1 N1 C20 104.89(11) . . ?
C20 N1 Cu1 126.33(9) . . ?
C22 N2 Cu1 115.89(8) . . ?
C25 N2 Cu1 102.13(8) . . ?
C25 N2 C22 111.95(10) . . ?
C42 N2 Cu1 104.64(8) . . ?
C42 N2 C22 111.93(10) . . ?
C42 N2 C25 109.61(11) . . ?
C26 N3 Cu1 113.17(9) . . ?
C30 N3 Cu1 121.65(9) . . ?
C30 N3 C26 118.92(12) . . ?
C37 N4 Cu1 123.32(9) . . ?
C41 N4 Cu1 115.55(9) . . ?
C41 N4 C37 119.04(12) . . ?
C31 N5 C32 115.54(11) . . ?
C31 N5 C36 111.36(11) . . ?
C36 N5 C32 116.01(11) . . ?
N1 C1 C2 125.65(12) . . ?
N1 C1 C10 112.51(12) . . ?
C10 C1 C2 121.55(12) . . ?
C1 C2 H2 120.5 . . ?
C3 C2 C1 118.99(13) . . ?
C3 C2 H2 120.5 . . ?
C2 C3 H3 119.4 . . ?
C2 C3 C4 121.16(13) . . ?
C4 C3 H3 119.4 . . ?
C5 C4 C3 120.19(13) . . ?
C5 C4 C9 119.53(13) . . ?
C9 C4 C3 120.15(12) . . ?
C4 C5 H5 119.4 . . ?
C6 C5 C4 121.15(14) . . ?
C6 C5 H5 119.4 . . ?
C5 C6 H6 120.2 . . ?
C5 C6 C7 119.58(13) . . ?
C7 C6 H6 120.2 . . ?
C6 C7 H7 119.7 . . ?
C8 C7 C6 120.50(14) . . ?
C8 C7 H7 119.7 . . ?
C7 C8 H8 119.2 . . ?
C7 C8 C9 121.61(14) . . ?
C9 C8 H8 119.2 . . ?
C4 C9 C10 117.68(12) . . ?
C8 C9 C4 117.28(12) . . ?
C8 C9 C10 124.82(13) . . ?
C1 C10 C9 118.15(12) . . ?
C1 C10 C11 104.94(12) . . ?
C9 C10 C11 136.80(13) . . ?
C10 C11 C12 135.74(13) . . ?
C20 C11 C10 104.94(12) . . ?
C20 C11 C12 118.68(12) . . ?
C13 C12 C11 124.82(13) . . ?
C13 C12 C17 117.21(13) . . ?
C17 C12 C11 117.80(13) . . ?
C12 C13 H13 119.1 . . ?
C14 C13 C12 121.86(13) . . ?
C14 C13 H13 119.1 . . ?
C13 C14 H14 119.7 . . ?
C13 C14 C15 120.65(14) . . ?
C15 C14 H14 119.7 . . ?
C14 C15 H15 120.4 . . ?
C16 C15 C14 119.17(15) . . ?
C16 C15 H15 120.4 . . ?
C15 C16 H16 119.1 . . ?
C15 C16 C17 121.74(15) . . ?
C17 C16 H16 119.1 . . ?
C12 C17 C18 120.32(14) . . ?
C16 C17 C12 119.20(14) . . ?
C16 C17 C18 120.40(14) . . ?
C17 C18 H18 119.2 . . ?
C19 C18 C17 121.53(14) . . ?
C19 C18 H18 119.2 . . ?
C18 C19 H19 120.5 . . ?
C18 C19 C20 118.96(13) . . ?
C20 C19 H19 120.5 . . ?
N1 C20 C11 112.39(12) . . ?
N1 C20 C19 125.52(13) . . ?
C19 C20 C11 122.08(13) . . ?
H21A C21 H21B 109.5 . . ?
H21A C21 H21C 109.5 . . ?
H21B C21 H21C 109.5 . . ?
C22 C21 H21A 109.5 . . ?
C22 C21 H21B 109.5 . . ?
C22 C21 H21C 109.5 . . ?
N2 C22 C21 108.87(11) . . ?
N2 C22 C23 109.41(11) . . ?
N2 C22 C24 112.33(11) . . ?
C23 C22 C21 108.00(12) . . ?
C23 C22 C24 108.65(12) . . ?
C24 C22 C21 109.48(12) . . ?
C22 C23 H23A 109.5 . . ?
C22 C23 H23B 109.5 . . ?
C22 C23 H23C 109.5 . . ?
H23A C23 H23B 109.5 . . ?
H23A C23 H23C 109.5 . . ?
H23B C23 H23C 109.5 . . ?
C22 C24 H24A 109.5 . . ?
C22 C24 H24B 109.5 . . ?
C22 C24 H24C 109.5 . . ?
H24A C24 H24B 109.5 . . ?
H24A C24 H24C 109.5 . . ?
H24B C24 H24C 109.5 . . ?
N2 C25 H25A 109.1 . . ?
N2 C25 H25B 109.1 . . ?
N2 C25 C26 112.47(11) . . ?
H25A C25 H25B 107.8 . . ?
C26 C25 H25A 109.1 . . ?
C26 C25 H25B 109.1 . . ?
N3 C26 C25 115.91(12) . . ?
N3 C26 C27 122.11(13) . . ?
C27 C26 C25 121.98(13) . . ?
C26 C27 H27 120.5 . . ?
C26 C27 C28 119.01(14) . . ?
C28 C27 H27 120.5 . . ?
C27 C28 H28 120.6 . . ?
C29 C28 C27 118.90(14) . . ?
C29 C28 H28 120.6 . . ?
C28 C29 H29 120.4 . . ?
C28 C29 C30 119.24(14) . . ?
C30 C29 H29 120.4 . . ?
N3 C30 C29 121.70(13) . . ?
N3 C30 C31 116.77(12) . . ?
C29 C30 C31 121.41(13) . . ?
N5 C31 C30 110.49(11) . . ?
N5 C31 H31A 109.6 . . ?
N5 C31 H31B 109.6 . . ?
C30 C31 H31A 109.6 . . ?
C30 C31 H31B 109.6 . . ?
H31A C31 H31B 108.1 . . ?
N5 C32 C33 108.74(11) . . ?
N5 C32 C34 108.77(11) . . ?
N5 C32 C35 112.91(11) . . ?
C34 C32 C33 106.36(12) . . ?
C35 C32 C33 109.52(12) . . ?
C35 C32 C34 110.31(12) . . ?
C32 C33 H33A 109.5 . . ?
C32 C33 H33B 109.5 . . ?
C32 C33 H33C 109.5 . . ?
H33A C33 H33B 109.5 . . ?
H33A C33 H33C 109.5 . . ?
H33B C33 H33C 109.5 . . ?
C32 C34 H34A 109.5 . . ?
C32 C34 H34B 109.5 . . ?
C32 C34 H34C 109.5 . . ?
H34A C34 H34B 109.5 . . ?
H34A C34 H34C 109.5 . . ?
H34B C34 H34C 109.5 . . ?
C32 C35 H35A 109.5 . . ?
C32 C35 H35B 109.5 . . ?
C32 C35 H35C 109.5 . . ?
H35A C35 H35B 109.5 . . ?
H35A C35 H35C 109.5 . . ?
H35B C35 H35C 109.5 . . ?
N5 C36 H36A 109.6 . . ?
N5 C36 H36B 109.6 . . ?
N5 C36 C37 110.24(11) . . ?
H36A C36 H36B 108.1 . . ?
C37 C36 H36A 109.6 . . ?
C37 C36 H36B 109.6 . . ?
N4 C37 C36 117.96(12) . . ?
N4 C37 C38 121.28(13) . . ?
C38 C37 C36 120.61(12) . . ?
C37 C38 H38 120.3 . . ?
C39 C38 C37 119.36(13) . . ?
C39 C38 H38 120.3 . . ?
C38 C39 H39 120.4 . . ?
C38 C39 C40 119.26(14) . . ?
C40 C39 H39 120.4 . . ?
C39 C40 H40 120.7 . . ?
C39 C40 C41 118.65(14) . . ?
C41 C40 H40 120.7 . . ?
N4 C41 C40 122.22(13) . . ?
N4 C41 C42 118.63(12) . . ?
C40 C41 C42 119.12(13) . . ?
N2 C42 C41 115.06(11) . . ?
N2 C42 H42A 108.5 . . ?
N2 C42 H42B 108.5 . . ?
C41 C42 H42A 108.5 . . ?
C41 C42 H42B 108.5 . . ?
H42A C42 H42B 107.5 . . ?

loop_
_geom_bond_atom_site_label_1
_geom_bond_atom_site_label_2
_geom_bond_distance
_geom_bond_site_symmetry_2
_geom_bond_publ_flag
Cu1 N1 1.9216(12) . ?
Cu1 N2 2.3014(12) . ?
Cu1 N3 2.1126(12) . ?
Cu1 N4 2.0632(12) . ?
N1 C1 1.3705(17) . ?
N1 C20 1.3722(18) . ?
N2 C22 1.5185(17) . ?
N2 C25 1.4814(17) . ?
N2 C42 1.4794(17) . ?
N3 C26 1.3488(18) . ?
N3 C30 1.3398(18) . ?
N4 C37 1.3506(17) . ?
N4 C41 1.3457(18) . ?
N5 C31 1.4756(17) . ?
N5 C32 1.4962(17) . ?
N5 C36 1.4792(17) . ?
C1 C2 1.4194(19) . ?
C1 C10 1.4178(19) . ?
C2 H2 0.9500 . ?
C2 C3 1.360(2) . ?
C3 H3 0.9500 . ?
C3 C4 1.432(2) . ?
C4 C5 1.415(2) . ?
C4 C9 1.4310(19) . ?
C5 H5 0.9500 . ?
C5 C6 1.370(2) . ?
C6 H6 0.9500 . ?
C6 C7 1.405(2) . ?
C7 H7 0.9500 . ?
C7 C8 1.376(2) . ?
C8 H8 0.9500 . ?
C8 C9 1.416(2) . ?
C9 C10 1.4384(18) . ?
C10 C11 1.4394(19) . ?
C11 C12 1.4403(19) . ?
C11 C20 1.4211(19) . ?
C12 C13 1.418(2) . ?
C12 C17 1.432(2) . ?
C13 H13 0.9500 . ?
C13 C14 1.373(2) . ?
C14 H14 0.9500 . ?
C14 C15 1.402(2) . ?
C15 H15 0.9500 . ?
C15 C16 1.373(2) . ?
C16 H16 0.9500 . ?
C16 C17 1.414(2) . ?
C17 C18 1.435(2) . ?
C18 H18 0.9500 . ?
C18 C19 1.360(2) . ?
C19 H19 0.9500 . ?
C19 C20 1.415(2) . ?
C21 H21A 0.9800 . ?
C21 H21B 0.9800 . ?
C21 H21C 0.9800 . ?
C21 C22 1.5319(19) . ?
C22 C23 1.5291(19) . ?
C22 C24 1.530(2) . ?
C23 H23A 0.9800 . ?
C23 H23B 0.9800 . ?
C23 H23C 0.9800 . ?
C24 H24A 0.9800 . ?
C24 H24B 0.9800 . ?
C24 H24C 0.9800 . ?
C25 H25A 0.9900 . ?
C25 H25B 0.9900 . ?
C25 C26 1.5057(19) . ?
C26 C27 1.385(2) . ?
C27 H27 0.9500 . ?
C27 C28 1.385(2) . ?
C28 H28 0.9500 . ?
C28 C29 1.383(2) . ?
C29 H29 0.9500 . ?
C29 C30 1.393(2) . ?
C30 C31 1.5155(19) . ?
C31 H31A 0.9900 . ?
C31 H31B 0.9900 . ?
C32 C33 1.535(2) . ?
C32 C34 1.530(2) . ?
C32 C35 1.527(2) . ?
C33 H33A 0.9800 . ?
C33 H33B 0.9800 . ?
C33 H33C 0.9800 . ?
C34 H34A 0.9800 . ?
C34 H34B 0.9800 . ?
C34 H34C 0.9800 . ?
C35 H35A 0.9800 . ?
C35 H35B 0.9800 . ?
C35 H35C 0.9800 . ?
C36 H36A 0.9900 . ?
C36 H36B 0.9900 . ?
C36 C37 1.5152(19) . ?
C37 C38 1.394(2) . ?
C38 H38 0.9500 . ?
C38 C39 1.385(2) . ?
C39 H39 0.9500 . ?
C39 C40 1.385(2) . ?
C40 H40 0.9500 . ?
C40 C41 1.393(2) . ?
C41 C42 1.5153(19) . ?
C42 H42A 0.9900 . ?
C42 H42B 0.9900 . ?

loop_
_geom_torsion_atom_site_label_1
_geom_torsion_atom_site_label_2
_geom_torsion_atom_site_label_3
_geom_torsion_atom_site_label_4
_geom_torsion
_geom_torsion_site_symmetry_1
_geom_torsion_site_symmetry_2
_geom_torsion_site_symmetry_3
_geom_torsion_site_symmetry_4
_geom_torsion_publ_flag
Cu1 N1 C1 C2 29.46(19) . . . . ?
Cu1 N1 C1 C10 -156.56(10) . . . . ?
Cu1 N1 C20 C11 159.79(9) . . . . ?
Cu1 N1 C20 C19 -21.4(2) . . . . ?
Cu1 N2 C22 C21 -56.83(12) . . . . ?
Cu1 N2 C22 C23 60.99(13) . . . . ?
Cu1 N2 C22 C24 -178.25(9) . . . . ?
Cu1 N2 C25 C26 38.09(13) . . . . ?
Cu1 N2 C42 C41 -21.53(14) . . . . ?
Cu1 N3 C26 C25 25.80(15) . . . . ?
Cu1 N3 C26 C27 -154.94(11) . . . . ?
Cu1 N3 C30 C29 154.51(11) . . . . ?
Cu1 N3 C30 C31 -21.45(16) . . . . ?
Cu1 N4 C37 C36 7.24(16) . . . . ?
Cu1 N4 C37 C38 -168.25(11) . . . . ?
Cu1 N4 C41 C40 167.60(11) . . . . ?
Cu1 N4 C41 C42 -14.25(16) . . . . ?
N1 C1 C2 C3 176.37(13) . . . . ?
N1 C1 C10 C9 170.61(12) . . . . ?
N1 C1 C10 C11 -6.10(15) . . . . ?
N2 C25 C26 N3 -46.35(17) . . . . ?
N2 C25 C26 C27 134.39(14) . . . . ?
N3 C26 C27 C28 -0.7(2) . . . . ?
N3 C30 C31 N5 106.46(14) . . . . ?
N4 C37 C38 C39 3.5(2) . . . . ?
N4 C41 C42 N2 25.79(18) . . . . ?
N5 C36 C37 N4 -97.33(14) . . . . ?
N5 C36 C37 C38 78.19(16) . . . . ?
C1 N1 C20 C11 -1.26(15) . . . . ?
C1 N1 C20 C19 177.59(13) . . . . ?
C1 C2 C3 C4 8.2(2) . . . . ?
C1 C10 C11 C12 -165.37(15) . . . . ?
C1 C10 C11 C20 4.87(14) . . . . ?
C2 C1 C10 C9 -15.14(19) . . . . ?
C2 C1 C10 C11 168.16(12) . . . . ?
C2 C3 C4 C5 168.97(14) . . . . ?
C2 C3 C4 C9 -6.9(2) . . . . ?
C3 C4 C5 C6 -171.32(14) . . . . ?
C3 C4 C9 C8 169.39(13) . . . . ?
C3 C4 C9 C10 -5.49(19) . . . . ?
C4 C5 C6 C7 0.8(2) . . . . ?
C4 C9 C10 C1 15.95(18) . . . . ?
C4 C9 C10 C11 -168.70(15) . . . . ?
C5 C4 C9 C8 -6.50(19) . . . . ?
C5 C4 C9 C10 178.62(13) . . . . ?
C5 C6 C7 C8 -4.0(2) . . . . ?
C6 C7 C8 C9 1.9(2) . . . . ?
C7 C8 C9 C4 3.4(2) . . . . ?
C7 C8 C9 C10 177.85(13) . . . . ?
C8 C9 C10 C1 -158.50(13) . . . . ?
C8 C9 C10 C11 16.9(2) . . . . ?
C9 C4 C5 C6 4.6(2) . . . . ?
C9 C10 C11 C12 18.9(3) . . . . ?
C9 C10 C11 C20 -170.89(15) . . . . ?
C10 C1 C2 C3 2.9(2) . . . . ?
C10 C11 C12 C13 2.5(3) . . . . ?
C10 C11 C12 C17 177.68(15) . . . . ?
C10 C11 C20 N1 -2.38(15) . . . . ?
C10 C11 C20 C19 178.72(12) . . . . ?
C11 C12 C13 C14 179.00(14) . . . . ?
C11 C12 C17 C16 -179.81(15) . . . . ?
C11 C12 C17 C18 -3.0(2) . . . . ?
C12 C11 C20 N1 169.87(12) . . . . ?
C12 C11 C20 C19 -9.0(2) . . . . ?
C12 C13 C14 C15 -0.7(2) . . . . ?
C12 C17 C18 C19 -2.4(2) . . . . ?
C13 C12 C17 C16 -4.3(2) . . . . ?
C13 C12 C17 C18 172.52(14) . . . . ?
C13 C14 C15 C16 -2.1(3) . . . . ?
C14 C15 C16 C17 1.5(3) . . . . ?
C15 C16 C17 C12 1.7(3) . . . . ?
C15 C16 C17 C18 -175.07(18) . . . . ?
C16 C17 C18 C19 174.32(17) . . . . ?
C17 C12 C13 C14 3.8(2) . . . . ?
C17 C18 C19 C20 2.2(2) . . . . ?
C18 C19 C20 N1 -175.14(14) . . . . ?
C18 C19 C20 C11 3.6(2) . . . . ?
C20 N1 C1 C2 -169.34(13) . . . . ?
C20 N1 C1 C10 4.64(15) . . . . ?
C20 C11 C12 C13 -166.70(13) . . . . ?
C20 C11 C12 C17 8.45(19) . . . . ?
C22 N2 C25 C26 162.71(11) . . . . ?
C22 N2 C42 C41 -147.80(12) . . . . ?
C25 N2 C22 C21 -173.40(11) . . . . ?
C25 N2 C22 C23 -55.58(15) . . . . ?
C25 N2 C22 C24 65.17(15) . . . . ?
C25 N2 C42 C41 87.35(14) . . . . ?
C25 C26 C27 C28 178.50(14) . . . . ?
C26 N3 C30 C29 4.2(2) . . . . ?
C26 N3 C30 C31 -171.75(12) . . . . ?
C26 C27 C28 C29 1.7(2) . . . . ?
C27 C28 C29 C30 0.2(2) . . . . ?
C28 C29 C30 N3 -3.2(2) . . . . ?
C28 C29 C30 C31 172.57(14) . . . . ?
C29 C30 C31 N5 -69.51(17) . . . . ?
C30 N3 C26 C25 178.50(12) . . . . ?
C30 N3 C26 C27 -2.2(2) . . . . ?
C31 N5 C32 C33 -54.45(15) . . . . ?
C31 N5 C32 C34 -169.89(11) . . . . ?
C31 N5 C32 C35 67.32(15) . . . . ?
C31 N5 C36 C37 89.51(13) . . . . ?
C32 N5 C31 C30 134.27(12) . . . . ?
C32 N5 C36 C37 -135.59(12) . . . . ?
C36 N5 C31 C30 -90.60(13) . . . . ?
C36 N5 C32 C33 172.53(12) . . . . ?
C36 N5 C32 C34 57.09(15) . . . . ?
C36 N5 C32 C35 -65.70(16) . . . . ?
C36 C37 C38 C39 -171.85(13) . . . . ?
C37 N4 C41 C40 3.5(2) . . . . ?
C37 N4 C41 C42 -178.36(12) . . . . ?
C37 C38 C39 C40 0.5(2) . . . . ?
C38 C39 C40 C41 -2.3(2) . . . . ?
C39 C40 C41 N4 0.4(2) . . . . ?
C39 C40 C41 C42 -177.74(14) . . . . ?
C40 C41 C42 N2 -156.00(13) . . . . ?
C41 N4 C37 C36 170.04(12) . . . . ?
C41 N4 C37 C38 -5.4(2) . . . . ?
C42 N2 C22 C21 63.06(14) . . . . ?
C42 N2 C22 C23 -179.12(11) . . . . ?
C42 N2 C22 C24 -58.36(15) . . . . ?
C42 N2 C25 C26 -72.46(14) . . . . ?
